data_7020092
loop_
_publ_author_name
'Podiyanachari, Santhosh Kumar'
'Fr\"ohlich, Roland'
'Daniliuc, Constantin G.'
'Petersen, Jeffrey L.'
'Kehr, Gerald'
'Erker, Gerhard'
'Suzuki, Noriyuki'
'Yuasa, Shin'
'Hagimori, Keita'
'Inoue, Shota'
'Asada, Takumi'
'Takemoto, Takahiko'
'Masuyama, Yoshiro'

_publ_section_title
;
 Facile formation of five-membered N-heterocyclic zirconacycloallenoids.
;
_journal_issue 35
_journal_name_full 'Dalton transactions (Cambridge, England : 2003)'
_journal_page_first 10811
_journal_page_last 10816
_journal_paper_doi 10.1039/c2dt31343j
_journal_volume 41
_journal_year 2012
_chemical_absolute_configuration ad
_chemical_formula_sum 'C20 H29 N Si Zr'
_chemical_formula_weight 402.75
_space_group_IT_number 19
_symmetry_cell_setting orthorhombic
_symmetry_space_group_name_Hall 'P 2ac 2ab'
_symmetry_space_group_name_H-M 'P 21 21 21'
_atom_sites_solution_hydrogens geom
_atom_sites_solution_primary direct
_atom_sites_solution_secondary difmap
_audit_creation_method SHELXL-97
_cell_angle_alpha 90.00
_cell_angle_beta 90.00
_cell_angle_gamma 90.00
_cell_formula_units_Z 4
_cell_length_a 9.0492(2)
_cell_length_b 14.0508(4)
_cell_length_c 15.8272(5)
_cell_measurement_reflns_used 4717
_cell_measurement_temperature 223(2)
_cell_measurement_theta_max 28.28
_cell_measurement_theta_min 4.08
_cell_volume 2012.40(10)
_computing_cell_refinement 'Collect (Nonius B.V., 1998)'
_computing_data_collection 'Collect (Nonius B.V., 1998)'
_computing_data_reduction 'Denzo-SMN (Otwinowski & Minor, 1997)'
_computing_molecular_graphics 'XP (BrukerAXS, 2000)'
_computing_publication_material 'SHELXL-97 (Sheldrick, 1997)'
_computing_structure_refinement 'SHELXL-97 (Sheldrick, 1997)'
_computing_structure_solution 'SHELXS-97 (Sheldrick, 1990)'
_diffrn_ambient_temperature 223(2)
_diffrn_measured_fraction_theta_full 0.983
_diffrn_measured_fraction_theta_max 0.983
_diffrn_measurement_device_type 'Nonius KappaCCD APEXII'
_diffrn_measurement_method '\w and \f scans'
_diffrn_radiation_monochromator 'Montel mirror'
_diffrn_radiation_source 'rotating anode Nonius FR591'
_diffrn_radiation_type MoK\a
_diffrn_radiation_wavelength 0.71073
_diffrn_reflns_av_R_equivalents 0.060
_diffrn_reflns_av_sigmaI/netI 0.0273
_diffrn_reflns_limit_h_max 12
_diffrn_reflns_limit_h_min -12
_diffrn_reflns_limit_k_max 18
_diffrn_reflns_limit_k_min -18
_diffrn_reflns_limit_l_max 20
_diffrn_reflns_limit_l_min -20
_diffrn_reflns_number 16272
_diffrn_reflns_theta_full 28.52
_diffrn_reflns_theta_max 28.52
_diffrn_reflns_theta_min 4.13
_exptl_absorpt_coefficient_mu 0.606
_exptl_absorpt_correction_T_max 0.9646
_exptl_absorpt_correction_T_min 0.8988
_exptl_absorpt_correction_type multi-scan
_exptl_absorpt_process_details 'Denzo (Otwinowski, Borek, Majewski & Minor, 2003)'
_exptl_crystal_colour yellow
_exptl_crystal_density_diffrn 1.329
_exptl_crystal_density_method 'not measured'
_exptl_crystal_description plate
_exptl_crystal_F_000 840
_exptl_crystal_size_max 0.18
_exptl_crystal_size_mid 0.17
_exptl_crystal_size_min 0.06
_refine_diff_density_max 1.423
_refine_diff_density_min -0.595
_refine_diff_density_rms 0.097
_refine_ls_abs_structure_details 'Flack H D (1983), Acta Cryst. A39, 876-881'
_refine_ls_abs_structure_Flack 0.04(11)
_refine_ls_extinction_method none
_refine_ls_goodness_of_fit_ref 1.086
_refine_ls_hydrogen_treatment constr
_refine_ls_matrix_type full
_refine_ls_number_parameters 214
_refine_ls_number_reflns 4975
_refine_ls_number_restraints 0
_refine_ls_restrained_S_all 1.086
_refine_ls_R_factor_all 0.0762
_refine_ls_R_factor_gt 0.0679
_refine_ls_shift/su_max 0.000
_refine_ls_shift/su_mean 0.000
_refine_ls_structure_factor_coef Fsqd
_refine_ls_weighting_details 'calc w=1/[\s^2^(Fo^2^)+(0.0803P)^2^+5.8695P] where P=(Fo^2^+2Fc^2^)/3'
_refine_ls_weighting_scheme calc
_refine_ls_wR_factor_gt 0.1735
_refine_ls_wR_factor_ref 0.1829
_reflns_number_gt 4567
_reflns_number_total 4975
_reflns_threshold_expression >2sigma(I)
_cod_data_source_file c2dt31343j.txt
_cod_data_source_block erk6225
_cod_original_sg_symbol_H-M P212121
_cod_database_code 7020092

loop_
_symmetry_equiv_pos_as_xyz
'x, y, z'
'-x+1/2, -y, z+1/2'
'-x, y+1/2, -z+1/2'
'x+1/2, -y+1/2, -z'

loop_
_atom_site_label
_atom_site_type_symbol
_atom_site_fract_x
_atom_site_fract_y
_atom_site_fract_z
_atom_site_U_iso_or_equiv
_atom_site_adp_type
_atom_site_occupancy
_atom_site_symmetry_multiplicity
_atom_site_calc_flag
_atom_site_refinement_flags
Zr Zr 0.38612(6) 0.44372(4) 0.23333(4) 0.04309(17) Uani 1 1 d .
C1 C 0.4865(8) 0.3681(6) 0.3526(4) 0.0572(17) Uani 1 1 d .
Si11 Si 0.6314(2) 0.36759(17) 0.43437(12) 0.0576(5) Uani 1 1 d .
C12 C 0.5894(12) 0.4653(10) 0.5089(7) 0.107(4) Uani 1 1 d .
H12A H 0.4971 0.4519 0.5378 0.160 Uiso 1 1 calc R
H12B H 0.5806 0.5247 0.4780 0.160 Uiso 1 1 calc R
H12C H 0.6684 0.4706 0.5501 0.160 Uiso 1 1 calc R
C13 C 0.8169(9) 0.3884(8) 0.3890(7) 0.079(3) Uani 1 1 d .
H13A H 0.8897 0.3895 0.4339 0.119 Uiso 1 1 calc R
H13B H 0.8178 0.4490 0.3595 0.119 Uiso 1 1 calc R
H13C H 0.8405 0.3378 0.3496 0.119 Uiso 1 1 calc R
C14 C 0.6317(15) 0.2531(11) 0.4917(8) 0.102(4) Uani 1 1 d .
H14A H 0.6804 0.2611 0.5458 0.154 Uiso 1 1 calc R
H14B H 0.6841 0.2057 0.4586 0.154 Uiso 1 1 calc R
H14C H 0.5307 0.2323 0.5007 0.154 Uiso 1 1 calc R
C2 C 0.3756(10) 0.3174(6) 0.3295(5) 0.0633(18) Uani 1 1 d .
C3 C 0.2538(9) 0.3041(6) 0.2785(5) 0.0623(19) Uani 1 1 d .
H3 H 0.1622 0.2861 0.3015 0.075 Uiso 1 1 calc R
N4 N 0.2693(7) 0.3173(4) 0.1955(4) 0.0516(14) Uani 1 1 d .
C41 C 0.1653(9) 0.2713(5) 0.1359(5) 0.0595(18) Uani 1 1 d .
C42 C 0.205(2) 0.1697(8) 0.1273(12) 0.142(7) Uani 1 1 d .
H42A H 0.3092 0.1640 0.1147 0.214 Uiso 1 1 calc R
H42B H 0.1476 0.1415 0.0819 0.214 Uiso 1 1 calc R
H42C H 0.1832 0.1368 0.1798 0.214 Uiso 1 1 calc R
C43 C 0.0053(11) 0.2855(13) 0.1596(10) 0.134(6) Uani 1 1 d .
H43A H -0.0132 0.2567 0.2143 0.202 Uiso 1 1 calc R
H43B H -0.0574 0.2558 0.1175 0.202 Uiso 1 1 calc R
H43C H -0.0163 0.3530 0.1623 0.202 Uiso 1 1 calc R
C44 C 0.1876(14) 0.3180(9) 0.0501(6) 0.101(4) Uani 1 1 d .
H44A H 0.1502 0.3827 0.0518 0.152 Uiso 1 1 calc R
H44B H 0.1347 0.2821 0.0074 0.152 Uiso 1 1 calc R
H44C H 0.2921 0.3189 0.0365 0.152 Uiso 1 1 calc R
C20 C 0.6418(10) 0.3984(8) 0.1803(7) 0.078(3) Uani 1 1 d .
H20 H 0.6931 0.3500 0.2091 0.094 Uiso 1 1 calc R
C21 C 0.6461(10) 0.4926(7) 0.1982(6) 0.075(2) Uani 1 1 d .
H21 H 0.7001 0.5204 0.2426 0.090 Uiso 1 1 calc R
C22 C 0.5579(11) 0.5420(7) 0.1405(6) 0.077(3) Uani 1 1 d .
H22 H 0.5458 0.6084 0.1372 0.093 Uiso 1 1 calc R
C23 C 0.4899(11) 0.4725(10) 0.0875(5) 0.093(4) Uani 1 1 d .
H23 H 0.4198 0.4832 0.0447 0.111 Uiso 1 1 calc R
C24 C 0.5484(11) 0.3863(7) 0.1122(6) 0.074(3) Uani 1 1 d .
H24 H 0.5277 0.3276 0.0863 0.089 Uiso 1 1 calc R
C25 C 0.3026(14) 0.5622(11) 0.3429(8) 0.112(5) Uani 1 1 d .
H25 H 0.3563 0.5637 0.3938 0.135 Uiso 1 1 calc R
C26 C 0.1742(12) 0.5058(9) 0.3227(8) 0.094(3) Uani 1 1 d .
H26 H 0.1265 0.4629 0.3592 0.112 Uiso 1 1 calc R
C27 C 0.1341(12) 0.5253(9) 0.2414(8) 0.093(3) Uani 1 1 d .
H27 H 0.0543 0.4987 0.2117 0.112 Uiso 1 1 calc R
C28 C 0.2277(17) 0.5882(10) 0.2130(9) 0.106(4) Uani 1 1 d .
H28 H 0.2227 0.6121 0.1576 0.127 Uiso 1 1 calc R
C29 C 0.3293(15) 0.6157(7) 0.2668(11) 0.102(4) Uani 1 1 d .
H29 H 0.4040 0.6610 0.2576 0.122 Uiso 1 1 calc R

loop_
_atom_site_aniso_label
_atom_site_aniso_U_11
_atom_site_aniso_U_22
_atom_site_aniso_U_33
_atom_site_aniso_U_23
_atom_site_aniso_U_13
_atom_site_aniso_U_12
Zr 0.0446(3) 0.0453(3) 0.0394(3) -0.0059(2) 0.0059(2) -0.0034(3)
C1 0.052(4) 0.077(5) 0.042(3) -0.005(3) -0.003(3) -0.004(3)
Si11 0.0454(10) 0.0811(13) 0.0462(9) -0.0037(9) -0.0065(8) -0.0060(10)
C12 0.074(6) 0.148(11) 0.097(7) -0.058(7) -0.028(6) 0.022(7)
C13 0.041(4) 0.109(7) 0.087(6) 0.021(6) 0.000(4) 0.001(4)
C14 0.102(8) 0.126(8) 0.079(6) 0.030(6) -0.025(6) -0.043(7)
C2 0.057(4) 0.083(5) 0.050(3) 0.019(3) -0.004(4) -0.010(4)
C3 0.056(4) 0.081(5) 0.051(4) 0.011(4) -0.005(3) -0.016(4)
N4 0.052(3) 0.056(3) 0.048(3) 0.008(3) -0.007(3) -0.007(3)
C41 0.059(4) 0.053(4) 0.067(4) 0.007(3) -0.018(3) -0.013(3)
C42 0.167(14) 0.068(7) 0.192(16) -0.026(8) -0.107(13) 0.010(8)
C43 0.052(6) 0.218(17) 0.133(11) -0.036(12) -0.026(7) -0.037(8)
C44 0.114(9) 0.122(9) 0.069(6) 0.004(6) -0.042(6) -0.034(7)
C20 0.051(5) 0.095(6) 0.090(6) 0.008(5) 0.028(4) 0.012(4)
C21 0.062(5) 0.089(6) 0.074(5) -0.009(5) 0.014(4) -0.023(4)
C22 0.090(6) 0.065(5) 0.077(5) 0.009(4) 0.036(5) -0.009(5)
C23 0.064(5) 0.171(13) 0.043(4) 0.026(6) 0.011(4) -0.013(6)
C24 0.079(6) 0.082(6) 0.061(5) -0.025(4) 0.038(5) -0.028(5)
C25 0.108(9) 0.145(11) 0.084(7) -0.068(8) -0.023(6) 0.055(9)
C26 0.078(6) 0.108(8) 0.095(7) -0.011(6) 0.048(6) 0.022(6)
C27 0.071(6) 0.107(8) 0.101(8) -0.029(6) -0.013(6) 0.024(6)
C28 0.111(10) 0.096(8) 0.112(10) -0.010(7) -0.004(8) 0.050(8)
C29 0.106(8) 0.052(4) 0.148(11) -0.013(6) 0.029(9) 0.015(5)

loop_
_atom_type_symbol
_atom_type_description
_atom_type_scat_dispersion_real
_atom_type_scat_dispersion_imag
_atom_type_scat_source
C C 0.0033 0.0016 'International Tables Vol C Tables 4.2.6.8 and 6.1.1.4'
H H 0.0000 0.0000 'International Tables Vol C Tables 4.2.6.8 and 6.1.1.4'
N N 0.0061 0.0033 'International Tables Vol C Tables 4.2.6.8 and 6.1.1.4'
Si Si 0.0817 0.0704 'International Tables Vol C Tables 4.2.6.8 and 6.1.1.4'
Zr Zr -2.9673 0.5597 'International Tables Vol C Tables 4.2.6.8 and 6.1.1.4'

loop_
_geom_angle_atom_site_label_1
_geom_angle_atom_site_label_2
_geom_angle_atom_site_label_3
_geom_angle
N4 Zr C2 62.3(3)
N4 Zr C1 92.3(3)
C2 Zr C1 31.8(3)
N4 Zr C3 33.4(2)
C2 Zr C3 33.7(3)
C1 Zr C3 65.5(3)
N4 Zr C28 110.6(4)
C2 Zr C28 132.4(4)
C1 Zr C28 133.7(4)
C3 Zr C28 114.4(5)
N4 Zr C21 128.6(3)
C2 Zr C21 112.9(3)
C1 Zr C21 86.5(3)
C3 Zr C21 138.9(3)
C28 Zr C21 106.6(5)
N4 Zr C25 126.1(4)
C2 Zr C25 92.4(5)
C1 Zr C25 82.0(4)
C3 Zr C25 100.7(5)
C28 Zr C25 51.8(4)
C21 Zr C25 104.6(4)
N4 Zr C23 93.4(3)
C2 Zr C23 137.0(4)
C1 Zr C23 131.6(3)
C3 Zr C23 125.9(4)
C28 Zr C23 88.0(5)
C21 Zr C23 53.6(3)
C25 Zr C23 129.4(5)
N4 Zr C29 138.4(4)
C2 Zr C29 125.5(4)
C1 Zr C29 110.0(5)
C3 Zr C29 128.0(4)
C28 Zr C29 30.2(4)
C21 Zr C29 88.6(4)
C25 Zr C29 33.2(5)
C23 Zr C29 96.6(5)
N4 Zr C26 93.9(4)
C2 Zr C26 82.4(4)
C1 Zr C26 90.0(4)
C3 Zr C26 74.8(4)
C28 Zr C26 50.3(5)
C21 Zr C26 137.5(4)
C25 Zr C26 33.2(4)
C23 Zr C26 137.4(4)
C29 Zr C26 53.2(4)
N4 Zr C20 98.5(3)
C2 Zr C20 93.5(3)
C1 Zr C20 78.5(3)
C3 Zr C20 110.3(3)
C28 Zr C20 133.0(5)
C21 Zr C20 31.1(3)
C25 Zr C20 131.7(4)
C23 Zr C20 53.1(3)
C29 Zr C20 119.6(4)
C26 Zr C20 163.3(4)
N4 Zr C24 79.2(3)
C2 Zr C24 105.9(3)
C1 Zr C24 103.8(3)
C3 Zr C24 104.6(3)
C28 Zr C24 119.3(4)
C21 Zr C24 51.7(3)
C25 Zr C24 154.2(5)
C23 Zr C24 31.5(4)
C29 Zr C24 125.3(4)
C26 Zr C24 164.7(4)
C20 Zr C24 31.5(3)
C2 C1 Si11 138.9(7)
C2 C1 Zr 73.8(5)
Si11 C1 Zr 147.3(5)
C1 Si11 C14 110.4(5)
C1 Si11 C13 111.9(4)
C14 Si11 C13 109.1(6)
C1 Si11 C12 107.4(4)
C14 Si11 C12 109.5(7)
C13 Si11 C12 108.5(6)
Si11 C12 H12A 109.5
Si11 C12 H12B 109.5
H12A C12 H12B 109.5
Si11 C12 H12C 109.5
H12A C12 H12C 109.5
H12B C12 H12C 109.5
Si11 C13 H13A 109.5
Si11 C13 H13B 109.5
H13A C13 H13B 109.5
Si11 C13 H13C 109.5
H13A C13 H13C 109.5
H13B C13 H13C 109.5
Si11 C14 H14A 109.5
Si11 C14 H14B 109.5
H14A C14 H14B 109.5
Si11 C14 H14C 109.5
H14A C14 H14C 109.5
H14B C14 H14C 109.5
C1 C2 C3 150.0(8)
C1 C2 Zr 74.5(5)
C3 C2 Zr 75.8(5)
N4 C3 C2 118.3(7)
N4 C3 Zr 62.7(4)
C2 C3 Zr 70.5(5)
N4 C3 H3 120.9
C2 C3 H3 120.9
Zr C3 H3 140.6
C3 N4 C41 119.9(7)
C3 N4 Zr 83.9(5)
C41 N4 Zr 148.2(5)
C42 C41 N4 109.1(8)
C42 C41 C43 112.4(12)
N4 C41 C43 113.2(8)
C42 C41 C44 107.6(11)
N4 C41 C44 107.2(6)
C43 C41 C44 107.0(10)
C41 C42 H42A 109.5
C41 C42 H42B 109.5
H42A C42 H42B 109.5
C41 C42 H42C 109.5
H42A C42 H42C 109.5
H42B C42 H42C 109.5
C41 C43 H43A 109.5
C41 C43 H43B 109.5
H43A C43 H43B 109.5
C41 C43 H43C 109.5
H43A C43 H43C 109.5
H43B C43 H43C 109.5
C41 C44 H44A 109.5
C41 C44 H44B 109.5
H44A C44 H44B 109.5
C41 C44 H44C 109.5
H44A C44 H44C 109.5
H44B C44 H44C 109.5
C21 C20 C24 107.5(10)
C21 C20 Zr 73.3(5)
C24 C20 Zr 74.4(5)
C21 C20 H20 126.3
C24 C20 H20 126.3
Zr C20 H20 118.1
C20 C21 C22 109.5(9)
C20 C21 Zr 75.7(5)
C22 C21 Zr 75.3(5)
C20 C21 H21 125.3
C22 C21 H21 125.3
Zr C21 H21 115.8
C21 C22 C23 106.9(9)
C21 C22 Zr 72.6(5)
C23 C22 Zr 72.8(5)
C21 C22 H22 126.6
C23 C22 H22 126.6
Zr C22 H22 119.9
C24 C23 C22 105.6(8)
C24 C23 Zr 75.1(5)
C22 C23 Zr 74.5(5)
C24 C23 H23 127.2
C22 C23 H23 127.2
Zr C23 H23 115.7
C23 C24 C20 110.5(9)
C23 C24 Zr 73.4(5)
C20 C24 Zr 74.1(5)
C23 C24 H24 124.8
C20 C24 H24 124.8
Zr C24 H24 119.4
C29 C25 C26 103.6(10)
C29 C25 Zr 73.7(5)
C26 C25 Zr 74.1(5)
C29 C25 H25 128.2
C26 C25 H25 128.2
Zr C25 H25 116.7
C27 C26 C25 108.2(11)
C27 C26 Zr 75.2(6)
C25 C26 Zr 72.8(5)
C27 C26 H26 125.9
C25 C26 H26 125.9
Zr C26 H26 118.0
C28 C27 C26 106.8(12)
C28 C27 Zr 72.9(6)
C26 C27 Zr 73.7(6)
C28 C27 H27 126.6
C26 C27 H27 126.6
Zr C27 H27 118.8
C27 C28 C29 115.6(14)
C27 C28 Zr 77.2(7)
C29 C28 Zr 75.8(6)
C27 C28 H28 122.2
C29 C28 H28 122.2
Zr C28 H28 115.9
C28 C29 C25 105.8(12)
C28 C29 Zr 74.0(6)
C25 C29 Zr 73.2(5)
C28 C29 H29 127.1
C25 C29 H29 127.1
Zr C29 H29 117.9

loop_
_geom_bond_atom_site_label_1
_geom_bond_atom_site_label_2
_geom_bond_distance
Zr N4 2.152(6)
Zr C2 2.341(7)
Zr C1 2.349(8)
Zr C3 2.407(8)
Zr C28 2.506(11)
Zr C21 2.513(8)
Zr C25 2.520(9)
Zr C23 2.525(8)
Zr C29 2.527(9)
Zr C26 2.537(8)
Zr C20 2.542(8)
Zr C24 2.546(7)
C1 C2 1.285(11)
C1 Si11 1.842(7)
Si11 C14 1.847(13)
Si11 C13 1.849(9)
Si11 C12 1.850(10)
C12 H12A 0.9700
C12 H12B 0.9700
C12 H12C 0.9700
C13 H13A 0.9700
C13 H13B 0.9700
C13 H13C 0.9700
C14 H14A 0.9700
C14 H14B 0.9700
C14 H14C 0.9700
C2 C3 1.380(11)
C3 N4 1.335(9)
C3 H3 0.9400
N4 C41 1.481(9)
C41 C42 1.479(14)
C41 C43 1.509(14)
C41 C44 1.521(13)
C42 H42A 0.9700
C42 H42B 0.9700
C42 H42C 0.9700
C43 H43A 0.9700
C43 H43B 0.9700
C43 H43C 0.9700
C44 H44A 0.9700
C44 H44B 0.9700
C44 H44C 0.9700
C20 C21 1.354(13)
C20 C24 1.381(14)
C20 H20 0.9400
C21 C22 1.398(14)
C21 H21 0.9400
C22 C23 1.428(15)
C22 H22 0.9400
C23 C24 1.378(16)
C23 H23 0.9400
C24 H24 0.9400
C25 C29 1.440(19)
C25 C26 1.443(18)
C25 H25 0.9400
C26 C27 1.365(17)
C26 H26 0.9400
C27 C28 1.304(18)
C27 H27 0.9400
C28 C29 1.312(18)
C28 H28 0.9400
C29 H29 0.9400

loop_
_geom_torsion_atom_site_label_1
_geom_torsion_atom_site_label_2
_geom_torsion_atom_site_label_3
_geom_torsion_atom_site_label_4
_geom_torsion
N4 Zr C1 C2 -18.5(5)
C3 Zr C1 C2 2.1(5)
C28 Zr C1 C2 103.3(8)
C21 Zr C1 C2 -147.0(6)
C25 Zr C1 C2 107.7(7)
C23 Zr C1 C2 -115.1(7)
C29 Zr C1 C2 125.8(6)
C26 Zr C1 C2 75.4(6)
C20 Zr C1 C2 -116.7(6)
C24 Zr C1 C2 -97.9(6)
N4 Zr C1 Si11 160.2(8)
C2 Zr C1 Si11 178.7(11)
C3 Zr C1 Si11 -179.2(9)
C28 Zr C1 Si11 -78.1(10)
C21 Zr C1 Si11 31.7(8)
C25 Zr C1 Si11 -73.6(8)
C23 Zr C1 Si11 63.5(9)
C29 Zr C1 Si11 -55.6(9)
C26 Zr C1 Si11 -105.9(8)
C20 Zr C1 Si11 62.0(8)
C24 Zr C1 Si11 80.8(8)
C2 C1 Si11 C14 10.0(12)
Zr C1 Si11 C14 -168.0(8)
C2 C1 Si11 C13 131.8(10)
Zr C1 Si11 C13 -46.3(9)
C2 C1 Si11 C12 -109.3(11)
Zr C1 Si11 C12 72.6(9)
Si11 C1 C2 C3 174.4(13)
Zr C1 C2 C3 -6.7(17)
Si11 C1 C2 Zr -178.9(9)
N4 Zr C2 C1 159.1(6)
C3 Zr C2 C1 -176.5(9)
C28 Zr C2 C1 -107.6(7)
C21 Zr C2 C1 36.2(6)
C25 Zr C2 C1 -70.8(6)
C23 Zr C2 C1 96.7(6)
C29 Zr C2 C1 -69.4(7)
C26 Zr C2 C1 -102.4(6)
C20 Zr C2 C1 61.3(6)
C24 Zr C2 C1 90.8(6)
N4 Zr C2 C3 -24.4(5)
C1 Zr C2 C3 176.5(9)
C28 Zr C2 C3 69.0(8)
C21 Zr C2 C3 -147.3(5)
C25 Zr C2 C3 105.8(6)
C23 Zr C2 C3 -86.8(7)
C29 Zr C2 C3 107.1(7)
C26 Zr C2 C3 74.1(6)
C20 Zr C2 C3 -122.2(6)
C24 Zr C2 C3 -92.7(6)
C1 C2 C3 N4 49(2)
Zr C2 C3 N4 42.0(8)
C1 C2 C3 Zr 6.7(17)
C2 Zr C3 N4 -138.5(9)
C1 Zr C3 N4 -140.4(6)
C28 Zr C3 N4 90.7(6)
C21 Zr C3 N4 -89.1(6)
C25 Zr C3 N4 143.5(5)
C23 Zr C3 N4 -15.7(7)
C29 Zr C3 N4 122.6(7)
C26 Zr C3 N4 122.5(6)
C20 Zr C3 N4 -74.2(6)
C24 Zr C3 N4 -41.7(6)
N4 Zr C3 C2 138.5(9)
C1 Zr C3 C2 -2.0(5)
C28 Zr C3 C2 -130.8(6)
C21 Zr C3 C2 49.3(7)
C25 Zr C3 C2 -78.1(6)
C23 Zr C3 C2 122.8(6)
C29 Zr C3 C2 -99.0(8)
C26 Zr C3 C2 -99.1(6)
C20 Zr C3 C2 64.2(6)
C24 Zr C3 C2 96.8(6)
C2 C3 N4 C41 157.2(8)
Zr C3 N4 C41 -157.5(8)
C2 C3 N4 Zr -45.2(9)
C2 Zr N4 C3 24.6(5)
C1 Zr N4 C3 35.4(5)
C28 Zr N4 C3 -103.5(6)
C21 Zr N4 C3 122.8(6)
C25 Zr N4 C3 -46.4(7)
C23 Zr N4 C3 167.3(6)
C29 Zr N4 C3 -88.8(8)
C26 Zr N4 C3 -54.7(6)
C20 Zr N4 C3 114.1(6)
C24 Zr N4 C3 139.1(6)
C2 Zr N4 C41 165.7(11)
C1 Zr N4 C41 176.5(10)
C3 Zr N4 C41 141.1(13)
C28 Zr N4 C41 37.6(12)
C21 Zr N4 C41 -96.1(11)
C25 Zr N4 C41 94.7(11)
C23 Zr N4 C41 -51.6(11)
C29 Zr N4 C41 52.3(13)
C26 Zr N4 C41 86.4(11)
C20 Zr N4 C41 -104.8(11)
C24 Zr N4 C41 -79.9(11)
C3 N4 C41 C42 -77.2(13)
Zr N4 C41 C42 149.0(12)
C3 N4 C41 C43 48.8(12)
Zr N4 C41 C43 -85.1(14)
C3 N4 C41 C44 166.6(9)
Zr N4 C41 C44 32.7(14)
N4 Zr C20 C21 166.7(6)
C2 Zr C20 C21 -130.8(7)
C1 Zr C20 C21 -102.6(7)
C3 Zr C20 C21 -160.9(6)
C28 Zr C20 C21 38.0(10)
C25 Zr C20 C21 -34.5(9)
C23 Zr C20 C21 78.8(7)
C29 Zr C20 C21 4.0(9)
C26 Zr C20 C21 -55.7(16)
C24 Zr C20 C21 114.2(9)
N4 Zr C20 C24 52.5(6)
C2 Zr C20 C24 115.0(6)
C1 Zr C20 C24 143.2(7)
C3 Zr C20 C24 85.0(6)
C28 Zr C20 C24 -76.2(8)
C21 Zr C20 C24 -114.2(9)
C25 Zr C20 C24 -148.6(7)
C23 Zr C20 C24 -35.4(6)
C29 Zr C20 C24 -110.2(8)
C26 Zr C20 C24 -169.9(12)
C24 C20 C21 C22 -1.3(10)
Zr C20 C21 C22 -68.4(6)
C24 C20 C21 Zr 67.1(6)
N4 Zr C21 C20 -16.9(8)
C2 Zr C21 C20 55.1(7)
C1 Zr C21 C20 73.3(7)
C3 Zr C21 C20 27.9(9)
C28 Zr C21 C20 -152.0(7)
C25 Zr C21 C20 154.1(7)
C23 Zr C21 C20 -77.3(7)
C29 Zr C21 C20 -176.5(8)
C26 Zr C21 C20 159.4(7)
C24 Zr C21 C20 -37.4(6)
N4 Zr C21 C22 98.1(6)
C2 Zr C21 C22 170.1(6)
C1 Zr C21 C22 -171.7(6)
C3 Zr C21 C22 142.9(6)
C28 Zr C21 C22 -37.0(7)
C25 Zr C21 C22 -90.9(7)
C23 Zr C21 C22 37.7(6)
C29 Zr C21 C22 -61.5(7)
C26 Zr C21 C22 -85.6(8)
C20 Zr C21 C22 115.0(9)
C24 Zr C21 C22 77.6(7)
C20 C21 C22 C23 3.3(10)
Zr C21 C22 C23 -65.3(6)
C20 C21 C22 Zr 68.6(7)
N4 Zr C22 C21 -107.1(6)
C2 Zr C22 C21 -15.7(9)
C1 Zr C22 C21 9.4(7)
C3 Zr C22 C21 -83.7(10)
C28 Zr C22 C21 144.3(7)
C25 Zr C22 C21 97.2(6)
C23 Zr C22 C21 -114.5(9)
C29 Zr C22 C21 114.0(7)
C26 Zr C22 C21 122.9(7)
C20 Zr C22 C21 -36.2(6)
C24 Zr C22 C21 -76.3(7)
N4 Zr C22 C23 7.4(8)
C2 Zr C22 C23 98.8(8)
C1 Zr C22 C23 123.9(7)
C3 Zr C22 C23 30.8(12)
C28 Zr C22 C23 -101.2(8)
C21 Zr C22 C23 114.5(9)
C25 Zr C22 C23 -148.3(7)
C29 Zr C22 C23 -131.5(8)
C26 Zr C22 C23 -122.6(7)
C20 Zr C22 C23 78.3(7)
C24 Zr C22 C23 38.2(6)
C21 C22 C23 C24 -4.1(9)
Zr C22 C23 C24 -69.2(6)
C21 C22 C23 Zr 65.2(6)
N4 Zr C23 C24 -62.8(6)
C2 Zr C23 C24 -11.0(8)
C1 Zr C23 C24 33.4(8)
C3 Zr C23 C24 -54.2(7)
C28 Zr C23 C24 -173.3(7)
C21 Zr C23 C24 74.3(6)
C25 Zr C23 C24 152.7(6)
C29 Zr C23 C24 157.7(7)
C26 Zr C23 C24 -162.3(6)
C20 Zr C23 C24 35.3(6)
N4 Zr C23 C22 -174.0(6)
C2 Zr C23 C22 -122.2(7)
C1 Zr C23 C22 -77.8(8)
C3 Zr C23 C22 -165.4(6)
C28 Zr C23 C22 75.5(8)
C21 Zr C23 C22 -36.9(6)
C25 Zr C23 C22 41.5(8)
C29 Zr C23 C22 46.5(7)
C26 Zr C23 C22 86.5(8)
C20 Zr C23 C22 -75.9(6)
C24 Zr C23 C22 -111.2(8)
C22 C23 C24 C20 3.4(9)
Zr C23 C24 C20 -65.4(6)
C22 C23 C24 Zr 68.8(6)
C21 C20 C24 C23 -1.4(10)
Zr C20 C24 C23 64.9(6)
C21 C20 C24 Zr -66.4(6)
N4 Zr C24 C23 115.4(6)
C2 Zr C24 C23 172.3(6)
C1 Zr C24 C23 -154.9(6)
C3 Zr C24 C23 137.3(6)
C28 Zr C24 C23 7.7(8)
C21 Zr C24 C23 -80.8(7)
C25 Zr C24 C23 -54.5(12)
C29 Zr C24 C23 -27.5(9)
C26 Zr C24 C23 51.3(16)
C20 Zr C24 C23 -117.7(9)
N4 Zr C24 C20 -127.0(6)
C2 Zr C24 C20 -70.1(6)
C1 Zr C24 C20 -37.2(7)
C3 Zr C24 C20 -105.0(6)
C28 Zr C24 C20 125.4(8)
C21 Zr C24 C20 36.9(6)
C25 Zr C24 C20 63.2(12)
C23 Zr C24 C20 117.7(9)
C29 Zr C24 C20 90.1(8)
C26 Zr C24 C20 169.0(13)
N4 Zr C25 C29 -125.1(8)
C2 Zr C25 C29 178.0(8)
C1 Zr C25 C29 147.8(9)
C3 Zr C25 C29 -149.1(8)
C28 Zr C25 C29 -36.3(7)
C21 Zr C25 C29 63.6(9)
C23 Zr C25 C29 9.1(10)
C26 Zr C25 C29 -109.8(11)
C20 Zr C25 C29 81.1(9)
C24 Zr C25 C29 42.5(13)
N4 Zr C25 C26 -15.3(10)
C2 Zr C25 C26 -72.2(8)
C1 Zr C25 C26 -102.3(8)
C3 Zr C25 C26 -39.2(8)
C28 Zr C25 C26 73.6(8)
C21 Zr C25 C26 173.4(8)
C23 Zr C25 C26 118.9(9)
C29 Zr C25 C26 109.8(11)
C20 Zr C25 C26 -169.0(7)
C24 Zr C25 C26 152.3(9)
C29 C25 C26 C27 0.8(11)
Zr C25 C26 C27 -67.5(7)
C29 C25 C26 Zr 68.3(6)
N4 Zr C26 C27 -77.4(8)
C2 Zr C26 C27 -138.8(8)
C1 Zr C26 C27 -169.8(8)
C3 Zr C26 C27 -105.2(8)
C28 Zr C26 C27 36.3(7)
C21 Zr C26 C27 105.4(9)
C25 Zr C26 C27 114.9(12)
C23 Zr C26 C27 21.9(11)
C29 Zr C26 C27 74.9(8)
C20 Zr C26 C27 144.5(12)
C24 Zr C26 C27 -15.1(19)
N4 Zr C26 C25 167.7(8)
C2 Zr C26 C25 106.3(9)
C1 Zr C26 C25 75.4(8)
C3 Zr C26 C25 139.9(9)
C28 Zr C26 C25 -78.6(9)
C21 Zr C26 C25 -9.4(11)
C23 Zr C26 C25 -92.9(10)
C29 Zr C26 C25 -40.0(8)
C20 Zr C26 C25 29.7(17)
C24 Zr C26 C25 -130.0(14)
C25 C26 C27 C28 -0.1(12)
Zr C26 C27 C28 -66.0(8)
C25 C26 C27 Zr 65.9(7)
N4 Zr C27 C28 -143.4(9)
C2 Zr C27 C28 156.5(9)
C1 Zr C27 C28 125.7(9)
C3 Zr C27 C28 -176.8(9)
C21 Zr C27 C28 4.7(12)
C25 Zr C27 C28 75.6(10)
C23 Zr C27 C28 -50.8(9)
C29 Zr C27 C28 33.4(8)
C26 Zr C27 C28 113.8(12)
C20 Zr C27 C28 -36.6(15)
C24 Zr C27 C28 -71.7(10)
N4 Zr C27 C26 102.8(8)
C2 Zr C27 C26 42.7(8)
C1 Zr C27 C26 11.9(9)
C3 Zr C27 C26 69.3(8)
C28 Zr C27 C26 -113.8(12)
C21 Zr C27 C26 -109.2(9)
C25 Zr C27 C26 -38.3(8)
C23 Zr C27 C26 -164.6(8)
C29 Zr C27 C26 -80.4(8)
C20 Zr C27 C26 -150.5(10)
C24 Zr C27 C26 174.5(7)
C26 C27 C28 C29 -0.8(13)
Zr C27 C28 C29 -67.2(9)
C26 C27 C28 Zr 66.5(7)
N4 Zr C28 C27 39.5(9)
C2 Zr C28 C27 -31.3(11)
C1 Zr C28 C27 -75.3(11)
C3 Zr C28 C27 3.4(10)
C21 Zr C28 C27 -176.6(8)
C25 Zr C28 C27 -80.9(9)
C23 Zr C28 C27 132.5(9)
C29 Zr C28 C27 -120.9(13)
C26 Zr C28 C27 -37.9(8)
C20 Zr C28 C27 164.0(7)
C24 Zr C28 C27 128.4(8)
N4 Zr C28 C29 160.4(9)
C2 Zr C28 C29 89.6(11)
C1 Zr C28 C29 45.6(12)
C3 Zr C28 C29 124.4(9)
C21 Zr C28 C29 -55.7(10)
C25 Zr C28 C29 40.0(8)
C23 Zr C28 C29 -106.6(10)
C26 Zr C28 C29 83.0(9)
C20 Zr C28 C29 -75.1(10)
C24 Zr C28 C29 -110.7(9)
C27 C28 C29 C25 1.3(14)
Zr C28 C29 C25 -66.8(7)
C27 C28 C29 Zr 68.1(9)
C26 C25 C29 C28 -1.2(12)
Zr C25 C29 C28 67.4(8)
C26 C25 C29 Zr -68.5(7)
N4 Zr C29 C28 -28.2(13)
C2 Zr C29 C28 -114.9(10)
C1 Zr C29 C28 -146.6(9)
C3 Zr C29 C28 -72.6(11)
C21 Zr C29 C28 127.6(10)
C25 Zr C29 C28 -112.5(12)
C23 Zr C29 C28 74.6(10)
C26 Zr C29 C28 -72.5(9)
C20 Zr C29 C28 125.6(9)
C24 Zr C29 C28 88.6(10)
N4 Zr C29 C25 84.3(10)
C2 Zr C29 C25 -2.5(10)
C1 Zr C29 C25 -34.1(9)
C3 Zr C29 C25 39.9(10)
C28 Zr C29 C25 112.5(12)
C21 Zr C29 C25 -119.9(8)
C23 Zr C29 C25 -173.0(8)
C26 Zr C29 C25 40.0(7)
C20 Zr C29 C25 -122.0(7)
C24 Zr C29 C25 -158.9(7)
